data_7719107
loop_
_publ_author_name
'Haidar Ahmad, Zainab'
'Cordier, Marie'
'Naoufal, Daoud'
'Darcel, Christophe'

_publ_section_title
;
 Synthesis and characterization of
 <i>closo</i>-decahydrido-decaborate-phosphine mediated by palladium(0)
 complexes.
;
_journal_issue 32
_journal_name_full 'Dalton transactions (Cambridge, England : 2003)'
_journal_page_first 12135
_journal_page_last 12140
_journal_paper_doi 10.1039/d5dt01302j
_journal_volume 54
_journal_year 2025
_chemical_compound_source 'synthesis as described'
_chemical_formula_moiety 'C18 H24 B10 P, C16 H36 N'
_chemical_formula_sum 'C34 H60 B10 N P'
_chemical_formula_weight 621.90
_space_group_crystal_system monoclinic
_space_group_IT_number 14
_space_group_name_Hall '-P 2ybc'
_space_group_name_H-M_alt 'P 1 21/c 1'
_atom_sites_solution_hydrogens mixed
_atom_sites_solution_primary dual
_audit_update_record
;
2025-06-04 deposited with the CCDC.	2025-07-02 downloaded from the CCDC.
;
_cell_angle_alpha 90
_cell_angle_beta 102.104(3)
_cell_angle_gamma 90
_cell_formula_units_Z 4
_cell_length_a 15.5958(14)
_cell_length_b 14.1604(10)
_cell_length_c 17.7746(15)
_cell_measurement_reflns_used 8838
_cell_measurement_temperature 150(2)
_cell_measurement_theta_max 27.5024
_cell_measurement_theta_min 2.4262
_cell_measurement_wavelength 0.710730
_cell_volume 3838.1(5)
_computing_cell_refinement 'APEX3 (Bruker, 2015)'
_computing_data_collection 'Bruker APEX3 (Bruker, 2015)'
_computing_data_reduction 'SAINT (Bruker, 2014)'
_computing_molecular_graphics
;
   'SXGRAPH (L. Farrugia, 1999), Mercury (CSD, 2020)'
;
_computing_publication_material 'CRYSCALC (T. Roisnel, local program, ver. 2023)'
_computing_structure_refinement 'SHELXL-2018_3 (Sheldrick, 2018)'
_computing_structure_solution 'SHELXT 2018_2 (Sheldrick, 2018)'
_diffrn_ambient_temperature 150(2)
_diffrn_detector CMOS-PHOTON70
_diffrn_detector_area_resol_mean 7.39
_diffrn_measured_fraction_theta_full 0.999
_diffrn_measured_fraction_theta_max 0.997
_diffrn_measurement_device_type 'D8 VENTURE Bruker AXS'
_diffrn_measurement_method 'rotation images'
_diffrn_orient_matrix_UB_11 0.0622146
_diffrn_orient_matrix_UB_12 0.0063163
_diffrn_orient_matrix_UB_13 0.0286087
_diffrn_orient_matrix_UB_21 -0.0204249
_diffrn_orient_matrix_UB_22 0.0318015
_diffrn_orient_matrix_UB_23 0.0433268
_diffrn_orient_matrix_UB_31 -0.0040898
_diffrn_orient_matrix_UB_32 -0.0627355
_diffrn_orient_matrix_UB_33 0.0248433
_diffrn_radiation_monochromator 'multilayer monochromator'
_diffrn_radiation_probe x-ray
_diffrn_radiation_source 'Incoatec microfocus sealed tube'
_diffrn_radiation_type MoK\a
_diffrn_radiation_wavelength 0.71073
_diffrn_reflns_av_R_equivalents 0.0726
_diffrn_reflns_av_unetI/netI 0.0557
_diffrn_reflns_limit_h_max 19
_diffrn_reflns_limit_h_min -19
_diffrn_reflns_limit_k_max 17
_diffrn_reflns_limit_k_min -17
_diffrn_reflns_limit_l_max 21
_diffrn_reflns_limit_l_min -21
_diffrn_reflns_number 35703
_diffrn_reflns_theta_full 25.242
_diffrn_reflns_theta_max 25.682
_diffrn_reflns_theta_min 2.344
_diffrn_source_current 1.00
_diffrn_source_power 50.0
_diffrn_source_voltage 50.00
_exptl_absorpt_coefficient_mu 0.096
_exptl_absorpt_correction_T_max 0.994
_exptl_absorpt_correction_T_min 0.858
_exptl_absorpt_correction_type multi-scan
_exptl_absorpt_process_details
;
  [Sheldrick, G.M. (2014). SADABS Bruker AXS Inc., Madison, Wisconsin, USA]
;
_exptl_crystal_colour colourless
_exptl_crystal_density_diffrn 1.076
_exptl_crystal_description plate
_exptl_crystal_F_000 1344
_exptl_crystal_size_max 0.420
_exptl_crystal_size_mid 0.400
_exptl_crystal_size_min 0.060
_refine_diff_density_max 0.847
_refine_diff_density_min -0.346
_refine_diff_density_rms 0.056
_refine_ls_extinction_method none
_refine_ls_goodness_of_fit_ref 1.081
_refine_ls_hydrogen_treatment mixed
_refine_ls_matrix_type full
_refine_ls_number_parameters 480
_refine_ls_number_reflns 7272
_refine_ls_number_restraints 106
_refine_ls_restrained_S_all 1.088
_refine_ls_R_factor_all 0.0930
_refine_ls_R_factor_gt 0.0667
_refine_ls_shift/su_max 0.000
_refine_ls_shift/su_mean 0.000
_refine_ls_structure_factor_coef Fsqd
_refine_ls_weighting_details 'w=1/[\s^2^(Fo^2^)+(0.0542P)^2^+3.7778P] where P=(Fo^2^+2Fc^2^)/3'
_refine_ls_weighting_scheme calc
_refine_ls_wR_factor_gt 0.1451
_refine_ls_wR_factor_ref 0.1609
_reflns_number_gt 5500
_reflns_number_total 7272
_reflns_threshold_expression >2sigma(I)
_cod_data_source_file d5dt01302j2.cif
_cod_data_source_block ZH103
_cod_depositor_comments 'Adding full bibliography for 7719107--7719112.cif.'
_cod_original_sg_symbol_H-M 'P 21/c'
_cod_database_code 7719107

loop_
_space_group_symop_operation_xyz
'x, y, z'
'-x, y+1/2, -z+1/2'
'-x, -y, -z'
'x, -y-1/2, z-1/2'

loop_
_atom_site_label
_atom_site_type_symbol
_atom_site_fract_x
_atom_site_fract_y
_atom_site_fract_z
_atom_site_U_iso_or_equiv
_atom_site_adp_type
_atom_site_occupancy
_atom_site_site_symmetry_order
_atom_site_calc_flag
_atom_site_refinement_flags_posn
_atom_site_refinement_flags_adp
_atom_site_refinement_flags_occupancy
_atom_site_disorder_assembly
_atom_site_disorder_group
P1 P 0.03810(4) 0.68253(4) 0.19192(4) 0.02163(16) Uani 1 1 d . . . . .
C1 C -0.02092(15) 0.59294(17) 0.12929(14) 0.0263(5) Uani 1 1 d . . . . .
C2 C -0.00240(17) 0.49946(18) 0.14689(16) 0.0338(6) Uani 1 1 d . . . . .
H2 H 0.044687 0.483161 0.188049 0.041 Uiso 1 1 calc R U . . .
C3 C -0.05239(19) 0.4293(2) 0.1046(2) 0.0474(8) Uani 1 1 d . . . . .
H3A H -0.040314 0.364827 0.117552 0.057 Uiso 1 1 calc R U . . .
C4 C -0.1191(2) 0.4523(2) 0.0443(2) 0.0550(9) Uani 1 1 d . . . . .
H4A H -0.153961 0.403954 0.015928 0.066 Uiso 1 1 calc R U . . .
C5 C -0.1358(2) 0.5454(2) 0.0248(2) 0.0630(10) Uani 1 1 d . . . . .
H5A H -0.180663 0.561077 -0.018323 0.076 Uiso 1 1 calc R U . . .
C6 C -0.0877(2) 0.6161(2) 0.06744(19) 0.0489(8) Uani 1 1 d . . . . .
H6 H -0.100335 0.680457 0.054471 0.059 Uiso 1 1 calc R U . . .
C7 C -0.03813(15) 0.72048(16) 0.24993(14) 0.0240(5) Uani 1 1 d . . . . .
C8 C -0.03203(16) 0.68046(17) 0.32198(14) 0.0268(5) Uani 1 1 d . . . . .
H8 H 0.012835 0.635794 0.340667 0.032 Uiso 1 1 calc R U . . .
C9 C -0.09102(17) 0.70529(18) 0.36676(16) 0.0321(6) Uani 1 1 d . . . . .
H9 H -0.087080 0.676931 0.415810 0.039 Uiso 1 1 calc R U . . .
C10 C -0.15535(17) 0.77086(19) 0.34059(17) 0.0352(6) Uani 1 1 d . . . . .
H10 H -0.195550 0.788042 0.371667 0.042 Uiso 1 1 calc R U . . .
C11 C -0.16154(17) 0.81175(19) 0.26911(17) 0.0372(7) Uani 1 1 d . . . . .
H11 H -0.205643 0.857522 0.251243 0.045 Uiso 1 1 calc R U . . .
C12 C -0.10370(17) 0.78617(18) 0.22361(16) 0.0327(6) Uani 1 1 d . . . . .
H12 H -0.108756 0.813600 0.174101 0.039 Uiso 1 1 calc R U . . .
C13 C 0.05523(15) 0.78206(17) 0.13298(14) 0.0255(5) Uani 1 1 d . . . . .
C14 C 0.0662(2) 0.87106(19) 0.16473(19) 0.0439(8) Uani 1 1 d . . . . .
H14 H 0.057350 0.881574 0.215339 0.053 Uiso 1 1 calc R U . . .
C15 C 0.0902(2) 0.9453(2) 0.1227(2) 0.0586(10) Uani 1 1 d . . . . .
H15 H 0.097312 1.006832 0.144309 0.070 Uiso 1 1 calc R U . . .
C16 C 0.1036(2) 0.9299(3) 0.0497(2) 0.0548(10) Uani 1 1 d . . . . .
H16 H 0.118016 0.981184 0.020145 0.066 Uiso 1 1 calc R U . . .
C17 C 0.0963(2) 0.8417(3) 0.01999(18) 0.0558(10) Uani 1 1 d . . . . .
H17 H 0.108321 0.830831 -0.029505 0.067 Uiso 1 1 calc R U . . .
C18 C 0.07151(19) 0.7676(2) 0.06074(15) 0.0403(7) Uani 1 1 d . . . . .
H18 H 0.065631 0.706097 0.038877 0.048 Uiso 1 1 calc R U . . .
B1 B 0.14596(18) 0.64397(19) 0.25134(16) 0.0232(6) Uani 1 1 d . . . . .
B2 B 0.24070(18) 0.7003(2) 0.24772(16) 0.0260(6) Uani 1 1 d . . . . .
H2B H 0.240080 0.757471 0.204020 0.031 Uiso 1 1 d R U . . .
B3 B 0.22588(18) 0.5704(2) 0.23572(16) 0.0260(6) Uani 1 1 d . . . . .
H3B H 0.213844 0.524466 0.183247 0.031 Uiso 1 1 d R U . . .
B4 B 0.17916(17) 0.56662(19) 0.32371(16) 0.0236(6) Uani 1 1 d . . . . .
H4B H 0.130315 0.517539 0.340902 0.028 Uiso 1 1 d R U . . .
B5 B 0.19463(18) 0.69620(19) 0.33462(16) 0.0245(6) Uani 1 1 d . . . . .
H5B H 0.157558 0.750562 0.360704 0.029 Uiso 1 1 d R U . . .
B6 B 0.31050(19) 0.7101(2) 0.34129(17) 0.0300(7) Uani 1 1 d . . . . .
H6B H 0.343306 0.778937 0.360422 0.036 Uiso 1 1 d R U . . .
B7 B 0.33314(18) 0.6217(2) 0.27245(17) 0.0288(6) Uani 1 1 d . . . . .
H7B H 0.384124 0.619467 0.236491 0.035 Uiso 1 1 d R U . . .
B8 B 0.29087(18) 0.5288(2) 0.32603(16) 0.0259(6) Uani 1 1 d . . . . .
H8B H 0.308159 0.452051 0.333256 0.031 Uiso 1 1 d R U . . .
B9 B 0.26721(18) 0.6163(2) 0.39509(16) 0.0268(6) Uani 1 1 d . . . . .
H9B H 0.265036 0.609961 0.457471 0.032 Uiso 1 1 d R U . . .
B10 B 0.3656(2) 0.6095(2) 0.36932(18) 0.0334(7) Uani 1 1 d . . . . .
H10B H 0.432722 0.599196 0.405881 0.040 Uiso 1 1 d R U . . .
N1 N 0.58819(13) 0.41500(15) 0.32984(12) 0.0296(5) Uani 1 1 d . . . . .
C19 C 0.49626(16) 0.3977(2) 0.28349(16) 0.0363(6) Uani 1 1 d . . . . .
H19A H 0.456819 0.387193 0.319671 0.044 Uiso 1 1 calc R U . . .
H19B H 0.476012 0.455514 0.253658 0.044 Uiso 1 1 calc R U . . .
C20 C 0.48722(19) 0.3151(2) 0.22848(17) 0.0435(7) Uani 1 1 d . . . . .
H20A H 0.499514 0.255639 0.258048 0.052 Uiso 1 1 calc R U . . .
H20B H 0.530667 0.321278 0.195379 0.052 Uiso 1 1 calc R U . . .
C21 C 0.3955(2) 0.3112(2) 0.17843(19) 0.0514(8) Uani 1 1 d . . . . .
H21A H 0.388365 0.250623 0.149955 0.062 Uiso 1 1 calc R U . . .
H21B H 0.352312 0.312094 0.212107 0.062 Uiso 1 1 calc R U . . .
C22 C 0.3753(2) 0.3904(3) 0.1220(2) 0.0706(11) Uani 1 1 d . . . . .
H22A H 0.371709 0.449740 0.149567 0.106 Uiso 1 1 calc R U . . .
H22B H 0.319056 0.378363 0.086659 0.106 Uiso 1 1 calc R U . . .
H22C H 0.421737 0.395174 0.092631 0.106 Uiso 1 1 calc R U . . .
C23 C 0.6293(8) 0.3253(7) 0.3735(7) 0.027(3) Uani 0.650(14) 1 d D U P A -1
H23A H 0.642090 0.280054 0.334790 0.033 Uiso 0.650(14) 1 calc R U P A -1
H23B H 0.686263 0.343692 0.406320 0.033 Uiso 0.650(14) 1 calc R U P A -1
C24 C 0.5778(5) 0.2732(5) 0.4236(5) 0.0366(19) Uani 0.650(14) 1 d D U P A -1
H24A H 0.520719 0.252186 0.392488 0.044 Uiso 0.650(14) 1 calc R U P A -1
H24B H 0.566500 0.315189 0.464985 0.044 Uiso 0.650(14) 1 calc R U P A -1
C25 C 0.6337(6) 0.1850(4) 0.4595(4) 0.0582(18) Uani 0.650(14) 1 d D U P A -1
H25A H 0.656318 0.151221 0.418925 0.070 Uiso 0.650(14) 1 calc R U P A -1
H25B H 0.684479 0.206297 0.499166 0.070 Uiso 0.650(14) 1 calc R U P A -1
C26 C 0.5774(7) 0.1193(6) 0.4953(5) 0.083(2) Uani 0.650(14) 1 d D U P A -1
H26A H 0.558056 0.151747 0.537525 0.124 Uiso 0.650(14) 1 calc R U P A -1
H26B H 0.611491 0.063177 0.515326 0.124 Uiso 0.650(14) 1 calc R U P A -1
H26C H 0.526107 0.100188 0.456362 0.124 Uiso 0.650(14) 1 calc R U P A -1
C23B C 0.6172(14) 0.3300(14) 0.3715(16) 0.035(6) Uani 0.350(14) 1 d D U P A 2
H23C H 0.675625 0.342207 0.404417 0.042 Uiso 0.350(14) 1 calc R U P A 2
H23D H 0.624717 0.280856 0.333802 0.042 Uiso 0.350(14) 1 calc R U P A 2
C24B C 0.5587(8) 0.2904(7) 0.4217(8) 0.027(3) Uani 0.350(14) 1 d D U P A 2
H24C H 0.497217 0.287670 0.392622 0.032 Uiso 0.350(14) 1 calc R U P A 2
H24D H 0.561097 0.331076 0.467370 0.032 Uiso 0.350(14) 1 calc R U P A 2
C25B C 0.5925(9) 0.1879(6) 0.4475(6) 0.034(3) Uani 0.350(14) 1 d D U P A 2
H25C H 0.589326 0.147595 0.401496 0.041 Uiso 0.350(14) 1 calc R U P A 2
H25D H 0.654512 0.191100 0.475156 0.041 Uiso 0.350(14) 1 calc R U P A 2
C26B C 0.5379(12) 0.1451(11) 0.4991(9) 0.083(2) Uani 0.350(14) 1 d D U P A 2
H26D H 0.512703 0.195432 0.525494 0.124 Uiso 0.350(14) 1 calc R U P A 2
H26E H 0.574869 0.104381 0.537269 0.124 Uiso 0.350(14) 1 calc R U P A 2
H26F H 0.490569 0.107459 0.468189 0.124 Uiso 0.350(14) 1 calc R U P A 2
C27 C 0.58171(18) 0.49465(19) 0.38491(16) 0.0358(6) Uani 1 1 d . . . . .
H27A H 0.552914 0.470169 0.425569 0.043 Uiso 1 1 calc R U . . .
H27B H 0.543074 0.544076 0.356517 0.043 Uiso 1 1 calc R U . . .
C28 C 0.66751(19) 0.54033(19) 0.42332(16) 0.0364(6) Uani 1 1 d . . . . .
H28A H 0.691879 0.575765 0.384582 0.044 Uiso 1 1 calc R U . . .
H28B H 0.710253 0.490854 0.445480 0.044 Uiso 1 1 calc R U . . .
C29 C 0.6536(2) 0.6070(2) 0.48651(17) 0.0438(7) Uani 1 1 d . . . . .
H29A H 0.630753 0.571069 0.525884 0.053 Uiso 1 1 calc R U . . .
H29B H 0.609358 0.655137 0.464502 0.053 Uiso 1 1 calc R U . . .
C30 C 0.7385(2) 0.6558(2) 0.5241(2) 0.0599(10) Uani 1 1 d . . . . .
H30A H 0.782020 0.608250 0.546783 0.090 Uiso 1 1 calc R U . . .
H30B H 0.727617 0.698379 0.564565 0.090 Uiso 1 1 calc R U . . .
H30C H 0.760732 0.692140 0.485367 0.090 Uiso 1 1 calc R U . . .
C31 C 0.6502(4) 0.4372(4) 0.2772(3) 0.0302(16) Uani 0.824(6) 1 d D U P A 1
H31A H 0.653330 0.381236 0.244541 0.036 Uiso 0.824(6) 1 calc R U P A 1
H31B H 0.709468 0.447226 0.309415 0.036 Uiso 0.824(6) 1 calc R U P A 1
C32 C 0.6269(3) 0.5223(3) 0.2253(3) 0.0399(12) Uani 0.824(6) 1 d D U P A 1
H32A H 0.611287 0.576041 0.255428 0.048 Uiso 0.824(6) 1 calc R U P A 1
H32B H 0.575365 0.507425 0.184023 0.048 Uiso 0.824(6) 1 calc R U P A 1
C33 C 0.7040(3) 0.5495(3) 0.1897(3) 0.0565(12) Uani 0.824(6) 1 d D U P A 1
H33A H 0.754741 0.565696 0.231326 0.068 Uiso 0.824(6) 1 calc R U P A 1
H33B H 0.720784 0.494444 0.161611 0.068 Uiso 0.824(6) 1 calc R U P A 1
C34 C 0.6844(3) 0.6314(4) 0.1355(3) 0.0768(15) Uani 0.824(6) 1 d D U P A 1
H34A H 0.638971 0.613236 0.090899 0.115 Uiso 0.824(6) 1 calc R U P A 1
H34B H 0.737737 0.649668 0.118249 0.115 Uiso 0.824(6) 1 calc R U P A 1
H34C H 0.663588 0.684770 0.161856 0.115 Uiso 0.824(6) 1 calc R U P A 1
C31B C 0.6479(18) 0.4542(16) 0.2805(17) 0.036(9) Uani 0.176(6) 1 d D U P A 2
H31C H 0.658434 0.404098 0.244699 0.043 Uiso 0.176(6) 1 calc R U P A 2
H31D H 0.705114 0.469649 0.314384 0.043 Uiso 0.176(6) 1 calc R U P A 2
C32B C 0.6145(11) 0.5413(15) 0.2339(13) 0.048(7) Uani 0.176(6) 1 d D U P A 2
H32C H 0.587279 0.585004 0.265500 0.058 Uiso 0.176(6) 1 calc R U P A 2
H32D H 0.569398 0.522889 0.188331 0.058 Uiso 0.176(6) 1 calc R U P A 2
C33B C 0.6903(13) 0.5905(11) 0.2081(11) 0.058(6) Uani 0.176(6) 1 d D U P A 2
H33C H 0.667414 0.646155 0.176482 0.069 Uiso 0.176(6) 1 calc R U P A 2
H33D H 0.732531 0.613348 0.254005 0.069 Uiso 0.176(6) 1 calc R U P A 2
C34B C 0.7372(14) 0.5275(16) 0.1624(14) 0.0768(15) Uani 0.176(6) 1 d D U P A 2
H34D H 0.776561 0.485246 0.197297 0.115 Uiso 0.176(6) 1 calc R U P A 2
H34E H 0.771430 0.566100 0.133601 0.115 Uiso 0.176(6) 1 calc R U P A 2
H34F H 0.694298 0.489967 0.126383 0.115 Uiso 0.176(6) 1 calc R U P A 2

loop_
_atom_site_aniso_label
_atom_site_aniso_U_11
_atom_site_aniso_U_22
_atom_site_aniso_U_33
_atom_site_aniso_U_23
_atom_site_aniso_U_13
_atom_site_aniso_U_12
P1 0.0252(3) 0.0188(3) 0.0206(3) 0.0020(2) 0.0040(2) 0.0017(2)
C1 0.0266(12) 0.0255(13) 0.0253(13) -0.0039(10) 0.0021(10) 0.0004(10)
C2 0.0342(14) 0.0248(13) 0.0391(16) -0.0024(12) 0.0004(12) 0.0018(11)
C3 0.0438(17) 0.0278(15) 0.067(2) -0.0065(15) 0.0026(16) -0.0001(13)
C4 0.0436(18) 0.0419(18) 0.071(2) -0.0263(17) -0.0082(16) -0.0041(14)
C5 0.054(2) 0.052(2) 0.065(2) -0.0107(18) -0.0297(18) 0.0027(16)
C6 0.0478(17) 0.0327(16) 0.054(2) -0.0026(14) -0.0174(15) 0.0044(13)
C7 0.0255(12) 0.0199(12) 0.0265(13) 0.0005(10) 0.0054(10) -0.0019(9)
C8 0.0273(12) 0.0246(13) 0.0289(14) 0.0026(11) 0.0068(11) 0.0022(10)
C9 0.0355(14) 0.0324(14) 0.0304(14) 0.0012(11) 0.0115(12) 0.0000(11)
C10 0.0325(14) 0.0330(15) 0.0439(17) -0.0049(13) 0.0167(12) 0.0019(11)
C11 0.0323(14) 0.0314(14) 0.0491(18) 0.0048(13) 0.0112(13) 0.0098(12)
C12 0.0329(14) 0.0302(14) 0.0348(15) 0.0085(12) 0.0068(12) 0.0041(11)
C13 0.0259(12) 0.0268(13) 0.0235(13) 0.0076(10) 0.0045(10) 0.0045(10)
C14 0.0600(19) 0.0254(15) 0.056(2) 0.0033(13) 0.0349(16) 0.0017(13)
C15 0.060(2) 0.0278(16) 0.098(3) 0.0174(17) 0.042(2) 0.0076(14)
C16 0.0386(17) 0.060(2) 0.067(2) 0.042(2) 0.0150(16) 0.0057(15)
C17 0.0450(18) 0.094(3) 0.0281(16) 0.0207(18) 0.0069(14) -0.0118(18)
C18 0.0450(16) 0.0506(18) 0.0251(15) 0.0001(13) 0.0070(12) -0.0048(14)
B1 0.0265(14) 0.0216(13) 0.0212(14) 0.0026(11) 0.0044(11) 0.0010(11)
B2 0.0290(14) 0.0254(15) 0.0251(15) 0.0036(12) 0.0094(12) 0.0004(11)
B3 0.0265(14) 0.0305(15) 0.0219(14) 0.0009(12) 0.0071(11) -0.0003(12)
B4 0.0247(13) 0.0220(14) 0.0248(14) 0.0022(11) 0.0067(11) 0.0007(11)
B5 0.0269(14) 0.0228(14) 0.0248(15) 0.0001(12) 0.0078(11) 0.0003(11)
B6 0.0277(14) 0.0343(16) 0.0283(16) -0.0034(13) 0.0069(12) -0.0050(12)
B7 0.0248(14) 0.0303(16) 0.0332(17) 0.0002(13) 0.0104(12) -0.0004(12)
B8 0.0271(14) 0.0257(14) 0.0251(15) 0.0022(12) 0.0062(12) 0.0055(11)
B9 0.0274(14) 0.0308(15) 0.0217(14) 0.0025(12) 0.0037(11) 0.0054(12)
B10 0.0290(15) 0.0402(18) 0.0310(17) -0.0039(14) 0.0064(13) 0.0028(13)
N1 0.0263(11) 0.0337(12) 0.0293(12) -0.0032(10) 0.0070(9) 0.0044(9)
C19 0.0249(13) 0.0450(17) 0.0388(16) -0.0062(13) 0.0062(12) 0.0038(12)
C20 0.0384(16) 0.0488(18) 0.0413(17) -0.0107(14) 0.0032(13) 0.0038(13)
C21 0.0405(17) 0.064(2) 0.0470(19) -0.0126(17) 0.0032(14) -0.0081(15)
C22 0.047(2) 0.092(3) 0.063(2) -0.002(2) -0.0104(18) -0.001(2)
C23 0.028(3) 0.027(3) 0.027(3) 0.001(2) 0.006(2) 0.009(2)
C24 0.033(3) 0.041(3) 0.036(3) -0.002(2) 0.009(2) 0.004(2)
C25 0.076(4) 0.059(3) 0.038(3) 0.001(2) 0.009(3) -0.024(3)
C26 0.092(5) 0.078(4) 0.076(3) 0.001(3) 0.013(4) -0.019(3)
C23B 0.031(7) 0.039(7) 0.035(7) -0.006(4) 0.007(4) 0.002(3)
C24B 0.029(4) 0.026(4) 0.026(4) 0.002(3) 0.008(3) 0.002(3)
C25B 0.047(4) 0.027(4) 0.032(4) 0.006(3) 0.017(3) 0.002(3)
C26B 0.092(5) 0.078(4) 0.076(3) 0.001(3) 0.013(4) -0.019(3)
C27 0.0382(15) 0.0340(15) 0.0357(16) -0.0059(12) 0.0092(12) 0.0053(12)
C28 0.0429(16) 0.0314(14) 0.0330(15) 0.0005(12) 0.0032(12) 0.0005(12)
C29 0.063(2) 0.0356(16) 0.0307(16) 0.0014(13) 0.0058(14) -0.0031(14)
C30 0.082(3) 0.050(2) 0.0422(19) -0.0066(16) 0.0002(18) -0.0191(18)
C31 0.0297(17) 0.0316(17) 0.0300(18) -0.0006(9) 0.0079(9) 0.0008(9)
C32 0.0410(14) 0.0395(15) 0.0390(15) 0.0008(9) 0.0079(9) 0.0019(9)
C33 0.0576(14) 0.0562(14) 0.0568(15) 0.0034(10) 0.0146(9) 0.0005(9)
C34 0.0788(19) 0.0767(19) 0.0757(19) 0.0068(13) 0.0179(13) -0.0033(13)
C31B 0.036(9) 0.036(9) 0.036(9) -0.0001(10) 0.008(2) 0.0000(10)
C32B 0.048(7) 0.048(7) 0.048(7) 0.0003(10) 0.0101(18) 0.0001(10)
C33B 0.058(6) 0.058(6) 0.058(6) 0.0000(10) 0.0123(16) -0.0002(10)
C34B 0.0788(19) 0.0767(19) 0.0757(19) 0.0068(13) 0.0179(13) -0.0033(13)

loop_
_atom_type_symbol
_atom_type_description
_atom_type_scat_dispersion_real
_atom_type_scat_dispersion_imag
_atom_type_scat_source
C C 0.0033 0.0016 'International Tables Vol C Tables 4.2.6.8 and 6.1.1.4'
H H 0.0000 0.0000 'International Tables Vol C Tables 4.2.6.8 and 6.1.1.4'
B B 0.0013 0.0007 'International Tables Vol C Tables 4.2.6.8 and 6.1.1.4'
N N 0.0061 0.0033 'International Tables Vol C Tables 4.2.6.8 and 6.1.1.4'
P P 0.1023 0.0942 'International Tables Vol C Tables 4.2.6.8 and 6.1.1.4'

loop_
_geom_angle_atom_site_label_1
_geom_angle_atom_site_label_2
_geom_angle_atom_site_label_3
_geom_angle
_geom_angle_site_symmetry_1
_geom_angle_site_symmetry_3
_geom_angle_publ_flag
C1 P1 C13 107.95(12) . . ?
C1 P1 C7 104.40(11) . . ?
C13 P1 C7 107.03(11) . . ?
C1 P1 B1 115.12(12) . . ?
C13 P1 B1 109.26(12) . . ?
C7 P1 B1 112.65(12) . . ?
C2 C1 C6 119.7(2) . . ?
C2 C1 P1 118.65(19) . . ?
C6 C1 P1 121.5(2) . . ?
C1 C2 C3 120.0(3) . . ?
C1 C2 H2 120.0 . . ?
C3 C2 H2 120.0 . . ?
C4 C3 C2 120.3(3) . . ?
C4 C3 H3A 119.9 . . ?
C2 C3 H3A 119.9 . . ?
C3 C4 C5 119.9(3) . . ?
C3 C4 H4A 120.0 . . ?
C5 C4 H4A 120.0 . . ?
C4 C5 C6 120.4(3) . . ?
C4 C5 H5A 119.8 . . ?
C6 C5 H5A 119.8 . . ?
C5 C6 C1 119.7(3) . . ?
C5 C6 H6 120.2 . . ?
C1 C6 H6 120.2 . . ?
C8 C7 C12 119.2(2) . . ?
C8 C7 P1 118.62(18) . . ?
C12 C7 P1 122.13(19) . . ?
C9 C8 C7 120.2(2) . . ?
C9 C8 H8 119.9 . . ?
C7 C8 H8 119.9 . . ?
C10 C9 C8 120.2(2) . . ?
C10 C9 H9 119.9 . . ?
C8 C9 H9 119.9 . . ?
C9 C10 C11 120.0(2) . . ?
C9 C10 H10 120.0 . . ?
C11 C10 H10 120.0 . . ?
C12 C11 C10 120.1(2) . . ?
C12 C11 H11 120.0 . . ?
C10 C11 H11 120.0 . . ?
C11 C12 C7 120.3(2) . . ?
C11 C12 H12 119.9 . . ?
C7 C12 H12 119.9 . . ?
C18 C13 C14 119.2(2) . . ?
C18 C13 P1 120.2(2) . . ?
C14 C13 P1 119.8(2) . . ?
C13 C14 C15 119.8(3) . . ?
C13 C14 H14 120.1 . . ?
C15 C14 H14 120.1 . . ?
C16 C15 C14 120.1(3) . . ?
C16 C15 H15 120.0 . . ?
C14 C15 H15 120.0 . . ?
C17 C16 C15 119.9(3) . . ?
C17 C16 H16 120.1 . . ?
C15 C16 H16 120.1 . . ?
C16 C17 C18 120.7(3) . . ?
C16 C17 H17 119.7 . . ?
C18 C17 H17 119.7 . . ?
C13 C18 C17 120.3(3) . . ?
C13 C18 H18 119.8 . . ?
C17 C18 H18 119.8 . . ?
B4 B1 B5 66.77(16) . . ?
B4 B1 B3 66.80(16) . . ?
B5 B1 B3 101.7(2) . . ?
B4 B1 B2 101.8(2) . . ?
B5 B1 B2 65.83(17) . . ?
B3 B1 B2 66.75(17) . . ?
B4 B1 P1 135.75(19) . . ?
B5 B1 P1 123.62(18) . . ?
B3 B1 P1 133.91(19) . . ?
B2 B1 P1 121.99(18) . . ?
B1 B2 B6 111.5(2) . . ?
B1 B2 B7 111.1(2) . . ?
B6 B2 B7 61.45(16) . . ?
B1 B2 B5 56.92(15) . . ?
B6 B2 B5 59.36(15) . . ?
B7 B2 B5 102.08(19) . . ?
B1 B2 B3 56.61(15) . . ?
B6 B2 B3 102.66(19) . . ?
B7 B2 B3 59.37(15) . . ?
B5 B2 B3 90.21(17) . . ?
B1 B2 H2B 119.1 . . ?
B6 B2 H2B 120.2 . . ?
B7 B2 H2B 120.4 . . ?
B5 B2 H2B 131.2 . . ?
B3 B2 H2B 130.7 . . ?
B1 B3 B8 110.5(2) . . ?
B1 B3 B7 110.5(2) . . ?
B8 B3 B7 60.56(16) . . ?
B1 B3 B4 56.45(15) . . ?
B8 B3 B4 59.31(15) . . ?
B7 B3 B4 101.72(19) . . ?
B1 B3 B2 56.64(15) . . ?
B8 B3 B2 100.81(19) . . ?
B7 B3 B2 58.67(15) . . ?
B4 B3 B2 89.60(17) . . ?
B1 B3 H3B 119.6 . . ?
B8 B3 H3B 121.0 . . ?
B7 B3 H3B 120.8 . . ?
B4 B3 H3B 131.1 . . ?
B2 B3 H3B 131.6 . . ?
B1 B4 B9 110.5(2) . . ?
B1 B4 B8 110.42(19) . . ?
B9 B4 B8 60.94(15) . . ?
B1 B4 B5 56.62(15) . . ?
B9 B4 B5 58.54(15) . . ?
B8 B4 B5 100.76(18) . . ?
B1 B4 B3 56.75(15) . . ?
B9 B4 B3 101.86(18) . . ?
B8 B4 B3 58.93(15) . . ?
B5 B4 B3 89.68(17) . . ?
B1 B4 H4B 119.6 . . ?
B9 B4 H4B 120.7 . . ?
B8 B4 H4B 121.0 . . ?
B5 B4 H4B 131.8 . . ?
B3 B4 H4B 131.0 . . ?
B1 B5 B9 111.2(2) . . ?
B1 B5 B6 111.6(2) . . ?
B9 B5 B6 61.91(16) . . ?
B1 B5 B2 57.25(15) . . ?
B9 B5 B2 102.45(18) . . ?
B6 B5 B2 59.10(15) . . ?
B1 B5 B4 56.62(15) . . ?
B9 B5 B4 59.33(15) . . ?
B6 B5 B4 102.84(18) . . ?
B2 B5 B4 90.51(17) . . ?
B1 B5 H5B 119.2 . . ?
B9 B5 H5B 120.1 . . ?
B6 B5 H5B 119.8 . . ?
B2 B5 H5B 130.8 . . ?
B4 B5 H5B 131.0 . . ?
B10 B6 B2 112.5(2) . . ?
B10 B6 B5 111.7(2) . . ?
B2 B6 B5 61.54(16) . . ?
B10 B6 B7 57.50(17) . . ?
B2 B6 B7 59.54(16) . . ?
B5 B6 B7 102.28(19) . . ?
B10 B6 B9 57.12(16) . . ?
B2 B6 B9 102.03(19) . . ?
B5 B6 B9 58.88(15) . . ?
B7 B6 B9 89.82(18) . . ?
B10 B6 H6B 118.3 . . ?
B2 B6 H6B 119.9 . . ?
B5 B6 H6B 120.3 . . ?
B7 B6 H6B 131.0 . . ?
B9 B6 H6B 131.5 . . ?
B10 B7 B2 111.3(2) . . ?
B10 B7 B3 112.3(2) . . ?
B2 B7 B3 61.96(16) . . ?
B10 B7 B8 57.42(17) . . ?
B2 B7 B8 102.40(18) . . ?
B3 B7 B8 59.53(15) . . ?
B10 B7 B6 56.76(17) . . ?
B2 B7 B6 59.01(16) . . ?
B3 B7 B6 102.78(18) . . ?
B8 B7 B6 90.17(18) . . ?
B10 B7 H7B 118.6 . . ?
B2 B7 H7B 120.4 . . ?
B3 B7 H7B 119.6 . . ?
B8 B7 H7B 130.9 . . ?
B6 B7 H7B 131.2 . . ?
B10 B8 B3 112.8(2) . . ?
B10 B8 B4 112.1(2) . . ?
B3 B8 B4 61.76(15) . . ?
B10 B8 B7 57.50(17) . . ?
B3 B8 B7 59.92(15) . . ?
B4 B8 B7 103.00(18) . . ?
B10 B8 B9 57.12(16) . . ?
B3 B8 B9 102.69(18) . . ?
B4 B8 B9 59.27(15) . . ?
B7 B8 B9 90.41(18) . . ?
B10 B8 H8B 118.4 . . ?
B3 B8 H8B 119.6 . . ?
B4 B8 H8B 119.7 . . ?
B7 B8 H8B 130.8 . . ?
B9 B8 H8B 131.0 . . ?
B10 B9 B5 111.6(2) . . ?
B10 B9 B4 112.7(2) . . ?
B5 B9 B4 62.13(15) . . ?
B10 B9 B8 57.31(16) . . ?
B5 B9 B8 102.46(19) . . ?
B4 B9 B8 59.79(15) . . ?
B10 B9 B6 56.66(17) . . ?
B5 B9 B6 59.21(15) . . ?
B4 B9 B6 102.91(19) . . ?
B8 B9 B6 89.60(18) . . ?
B10 B9 H9B 118.7 . . ?
B5 B9 H9B 119.9 . . ?
B4 B9 H9B 119.2 . . ?
B8 B9 H9B 131.3 . . ?
B6 B9 H9B 131.4 . . ?
B6 B10 B9 66.22(18) . . ?
B6 B10 B8 100.2(2) . . ?
B9 B10 B8 65.57(17) . . ?
B6 B10 B7 65.73(18) . . ?
B9 B10 B7 100.0(2) . . ?
B8 B10 B7 65.08(18) . . ?
B6 B10 H10B 129.7 . . ?
B9 B10 H10B 129.8 . . ?
B8 B10 H10B 130.2 . . ?
B7 B10 H10B 130.2 . . ?
C23B N1 C27 110.4(12) . . ?
C23B N1 C31B 116.2(11) . . ?
C27 N1 C31B 103.6(12) . . ?
C27 N1 C31 112.6(3) . . ?
C23B N1 C19 107.7(11) . . ?
C27 N1 C19 106.76(19) . . ?
C31B N1 C19 111.8(12) . . ?
C31 N1 C19 110.6(3) . . ?
C27 N1 C23 111.3(6) . . ?
C31 N1 C23 103.2(4) . . ?
C19 N1 C23 112.5(5) . . ?
C20 C19 N1 115.2(2) . . ?
C20 C19 H19A 108.5 . . ?
N1 C19 H19A 108.5 . . ?
C20 C19 H19B 108.5 . . ?
N1 C19 H19B 108.5 . . ?
H19A C19 H19B 107.5 . . ?
C19 C20 C21 110.8(2) . . ?
C19 C20 H20A 109.5 . . ?
C21 C20 H20A 109.5 . . ?
C19 C20 H20B 109.5 . . ?
C21 C20 H20B 109.5 . . ?
H20A C20 H20B 108.1 . . ?
C22 C21 C20 113.9(3) . . ?
C22 C21 H21A 108.8 . . ?
C20 C21 H21A 108.8 . . ?
C22 C21 H21B 108.8 . . ?
C20 C21 H21B 108.8 . . ?
H21A C21 H21B 107.7 . . ?
C21 C22 H22A 109.5 . . ?
C21 C22 H22B 109.5 . . ?
H22A C22 H22B 109.5 . . ?
C21 C22 H22C 109.5 . . ?
H22A C22 H22C 109.5 . . ?
H22B C22 H22C 109.5 . . ?
C24 C23 N1 118.6(7) . . ?
C24 C23 H23A 107.7 . . ?
N1 C23 H23A 107.7 . . ?
C24 C23 H23B 107.7 . . ?
N1 C23 H23B 107.7 . . ?
H23A C23 H23B 107.1 . . ?
C23 C24 C25 107.9(4) . . ?
C23 C24 H24A 110.1 . . ?
C25 C24 H24A 110.1 . . ?
C23 C24 H24B 110.1 . . ?
C25 C24 H24B 110.1 . . ?
H24A C24 H24B 108.4 . . ?
C26 C25 C24 109.7(5) . . ?
C26 C25 H25A 109.7 . . ?
C24 C25 H25A 109.7 . . ?
C26 C25 H25B 109.7 . . ?
C24 C25 H25B 109.7 . . ?
H25A C25 H25B 108.2 . . ?
C25 C26 H26A 109.5 . . ?
C25 C26 H26B 109.5 . . ?
H26A C26 H26B 109.5 . . ?
C25 C26 H26C 109.5 . . ?
H26A C26 H26C 109.5 . . ?
H26B C26 H26C 109.5 . . ?
N1 C23B C24B 116.9(11) . . ?
N1 C23B H23C 108.1 . . ?
C24B C23B H23C 108.1 . . ?
N1 C23B H23D 108.1 . . ?
C24B C23B H23D 108.1 . . ?
H23C C23B H23D 107.3 . . ?
C23B C24B C25B 107.9(6) . . ?
C23B C24B H24C 110.1 . . ?
C25B C24B H24C 110.1 . . ?
C23B C24B H24D 110.1 . . ?
C25B C24B H24D 110.1 . . ?
H24C C24B H24D 108.4 . . ?
C26B C25B C24B 110.5(6) . . ?
C26B C25B H25C 109.5 . . ?
C24B C25B H25C 109.5 . . ?
C26B C25B H25D 109.5 . . ?
C24B C25B H25D 109.5 . . ?
H25C C25B H25D 108.1 . . ?
C25B C26B H26D 109.5 . . ?
C25B C26B H26E 109.5 . . ?
H26D C26B H26E 109.5 . . ?
C25B C26B H26F 109.5 . . ?
H26D C26B H26F 109.5 . . ?
H26E C26B H26F 109.5 . . ?
N1 C27 C28 116.0(2) . . ?
N1 C27 H27A 108.3 . . ?
C28 C27 H27A 108.3 . . ?
N1 C27 H27B 108.3 . . ?
C28 C27 H27B 108.3 . . ?
H27A C27 H27B 107.4 . . ?
C27 C28 C29 110.4(2) . . ?
C27 C28 H28A 109.6 . . ?
C29 C28 H28A 109.6 . . ?
C27 C28 H28B 109.6 . . ?
C29 C28 H28B 109.6 . . ?
H28A C28 H28B 108.1 . . ?
C28 C29 C30 111.2(3) . . ?
C28 C29 H29A 109.4 . . ?
C30 C29 H29A 109.4 . . ?
C28 C29 H29B 109.4 . . ?
C30 C29 H29B 109.4 . . ?
H29A C29 H29B 108.0 . . ?
C29 C30 H30A 109.5 . . ?
C29 C30 H30B 109.5 . . ?
H30A C30 H30B 109.5 . . ?
C29 C30 H30C 109.5 . . ?
H30A C30 H30C 109.5 . . ?
H30B C30 H30C 109.5 . . ?
N1 C31 C32 116.1(4) . . ?
N1 C31 H31A 108.3 . . ?
C32 C31 H31A 108.3 . . ?
N1 C31 H31B 108.3 . . ?
C32 C31 H31B 108.3 . . ?
H31A C31 H31B 107.4 . . ?
C31 C32 C33 110.2(3) . . ?
C31 C32 H32A 109.6 . . ?
C33 C32 H32A 109.6 . . ?
C31 C32 H32B 109.6 . . ?
C33 C32 H32B 109.6 . . ?
H32A C32 H32B 108.1 . . ?
C34 C33 C32 113.0(4) . . ?
C34 C33 H33A 109.0 . . ?
C32 C33 H33A 109.0 . . ?
C34 C33 H33B 109.0 . . ?
C32 C33 H33B 109.0 . . ?
H33A C33 H33B 107.8 . . ?
C33 C34 H34A 109.5 . . ?
C33 C34 H34B 109.5 . . ?
H34A C34 H34B 109.5 . . ?
C33 C34 H34C 109.5 . . ?
H34A C34 H34C 109.5 . . ?
H34B C34 H34C 109.5 . . ?
N1 C31B C32B 115.7(17) . . ?
N1 C31B H31C 108.4 . . ?
C32B C31B H31C 108.4 . . ?
N1 C31B H31D 108.4 . . ?
C32B C31B H31D 108.4 . . ?
H31C C31B H31D 107.4 . . ?
C31B C32B C33B 109.7(6) . . ?
C31B C32B H32C 109.7 . . ?
C33B C32B H32C 109.7 . . ?
C31B C32B H32D 109.7 . . ?
C33B C32B H32D 109.7 . . ?
H32C C32B H32D 108.2 . . ?
C34B C33B C32B 112.9(7) . . ?
C34B C33B H33C 109.0 . . ?
C32B C33B H33C 109.0 . . ?
C34B C33B H33D 109.0 . . ?
C32B C33B H33D 109.0 . . ?
H33C C33B H33D 107.8 . . ?
C33B C34B H34D 109.5 . . ?
C33B C34B H34E 109.5 . . ?
H34D C34B H34E 109.5 . . ?
C33B C34B H34F 109.5 . . ?
H34D C34B H34F 109.5 . . ?
H34E C34B H34F 109.5 . . ?

loop_
_geom_bond_atom_site_label_1
_geom_bond_atom_site_label_2
_geom_bond_distance
_geom_bond_site_symmetry_2
_geom_bond_publ_flag
P1 C1 1.807(2) . ?
P1 C13 1.809(2) . ?
P1 C7 1.811(2) . ?
P1 B1 1.870(3) . ?
C1 C2 1.377(4) . ?
C1 C6 1.386(4) . ?
C2 C3 1.384(4) . ?
C2 H2 0.9500 . ?
C3 C4 1.368(4) . ?
C3 H3A 0.9500 . ?
C4 C5 1.374(5) . ?
C4 H4A 0.9500 . ?
C5 C6 1.379(4) . ?
C5 H5A 0.9500 . ?
C6 H6 0.9500 . ?
C7 C8 1.385(3) . ?
C7 C12 1.389(3) . ?
C8 C9 1.382(3) . ?
C8 H8 0.9500 . ?
C9 C10 1.375(4) . ?
C9 H9 0.9500 . ?
C10 C11 1.381(4) . ?
C10 H10 0.9500 . ?
C11 C12 1.380(4) . ?
C11 H11 0.9500 . ?
C12 H12 0.9500 . ?
C13 C18 1.375(4) . ?
C13 C14 1.377(4) . ?
C14 C15 1.386(4) . ?
C14 H14 0.9500 . ?
C15 C16 1.374(5) . ?
C15 H15 0.9500 . ?
C16 C17 1.351(5) . ?
C16 H16 0.9500 . ?
C17 C18 1.376(4) . ?
C17 H17 0.9500 . ?
C18 H18 0.9500 . ?
B1 B4 1.686(4) . ?
B1 B5 1.686(4) . ?
B1 B3 1.692(4) . ?
B1 B2 1.692(4) . ?
B2 B6 1.792(4) . ?
B2 B7 1.802(4) . ?
B2 B5 1.836(4) . ?
B2 B3 1.862(4) . ?
B2 H2B 1.1201 . ?
B3 B8 1.808(4) . ?
B3 B7 1.815(4) . ?
B3 B4 1.860(4) . ?
B3 H3B 1.1199 . ?
B4 B9 1.806(4) . ?
B4 B8 1.815(4) . ?
B4 B5 1.856(4) . ?
B4 H4B 1.1200 . ?
B5 B9 1.790(4) . ?
B5 B6 1.797(4) . ?
B5 H5B 1.1199 . ?
B6 B10 1.685(4) . ?
B6 B7 1.836(4) . ?
B6 B9 1.845(4) . ?
B6 H6B 1.1200 . ?
B7 B10 1.699(4) . ?
B7 B8 1.827(4) . ?
B7 H7B 1.1202 . ?
B8 B10 1.697(4) . ?
B8 B9 1.836(4) . ?
B8 H8B 1.1200 . ?
B9 B10 1.693(4) . ?
B9 H9B 1.1200 . ?
B10 H10B 1.1200 . ?
N1 C23B 1.435(13) . ?
N1 C27 1.511(3) . ?
N1 C31B 1.51(2) . ?
N1 C31 1.512(5) . ?
N1 C19 1.516(3) . ?
N1 C23 1.556(8) . ?
C19 C20 1.512(4) . ?
C19 H19A 0.9900 . ?
C19 H19B 0.9900 . ?
C20 C21 1.519(4) . ?
C20 H20A 0.9900 . ?
C20 H20B 0.9900 . ?
C21 C22 1.495(5) . ?
C21 H21A 0.9900 . ?
C21 H21B 0.9900 . ?
C22 H22A 0.9800 . ?
C22 H22B 0.9800 . ?
C22 H22C 0.9800 . ?
C23 C24 1.511(5) . ?
C23 H23A 0.9900 . ?
C23 H23B 0.9900 . ?
C24 C25 1.580(7) . ?
C24 H24A 0.9900 . ?
C24 H24B 0.9900 . ?
C25 C26 1.508(7) . ?
C25 H25A 0.9900 . ?
C25 H25B 0.9900 . ?
C26 H26A 0.9800 . ?
C26 H26B 0.9800 . ?
C26 H26C 0.9800 . ?
C23B C24B 1.512(5) . ?
C23B H23C 0.9900 . ?
C23B H23D 0.9900 . ?
C24B C25B 1.578(7) . ?
C24B H24C 0.9900 . ?
C24B H24D 0.9900 . ?
C25B C26B 1.504(7) . ?
C25B H25C 0.9900 . ?
C25B H25D 0.9900 . ?
C26B H26D 0.9800 . ?
C26B H26E 0.9800 . ?
C26B H26F 0.9800 . ?
C27 C28 1.514(4) . ?
C27 H27A 0.9900 . ?
C27 H27B 0.9900 . ?
C28 C29 1.517(4) . ?
C28 H28A 0.9900 . ?
C28 H28B 0.9900 . ?
C29 C30 1.519(4) . ?
C29 H29A 0.9900 . ?
C29 H29B 0.9900 . ?
C30 H30A 0.9800 . ?
C30 H30B 0.9800 . ?
C30 H30C 0.9800 . ?
C31 C32 1.516(5) . ?
C31 H31A 0.9900 . ?
C31 H31B 0.9900 . ?
C32 C33 1.522(5) . ?
C32 H32A 0.9900 . ?
C32 H32B 0.9900 . ?
C33 C34 1.497(6) . ?
C33 H33A 0.9900 . ?
C33 H33B 0.9900 . ?
C34 H34A 0.9800 . ?
C34 H34B 0.9800 . ?
C34 H34C 0.9800 . ?
C31B C32B 1.516(6) . ?
C31B H31C 0.9900 . ?
C31B H31D 0.9900 . ?
C32B C33B 1.523(6) . ?
C32B H32C 0.9900 . ?
C32B H32D 0.9900 . ?
C33B C34B 1.496(7) . ?
C33B H33C 0.9900 . ?
C33B H33D 0.9900 . ?
C34B H34D 0.9800 . ?
C34B H34E 0.9800 . ?
C34B H34F 0.9800 . ?

loop_
_geom_torsion_atom_site_label_1
_geom_torsion_atom_site_label_2
_geom_torsion_atom_site_label_3
_geom_torsion_atom_site_label_4
_geom_torsion
_geom_torsion_site_symmetry_1
_geom_torsion_site_symmetry_2
_geom_torsion_site_symmetry_3
_geom_torsion_site_symmetry_4
_geom_torsion_publ_flag
C13 P1 C1 C2 144.9(2) . . . . ?
C7 P1 C1 C2 -101.4(2) . . . . ?
B1 P1 C1 C2 22.6(3) . . . . ?
C13 P1 C1 C6 -39.3(3) . . . . ?
C7 P1 C1 C6 74.4(3) . . . . ?
B1 P1 C1 C6 -161.6(2) . . . . ?
C6 C1 C2 C3 -2.3(4) . . . . ?
P1 C1 C2 C3 173.5(2) . . . . ?
C1 C2 C3 C4 1.3(5) . . . . ?
C2 C3 C4 C5 1.0(5) . . . . ?
C3 C4 C5 C6 -2.4(6) . . . . ?
C4 C5 C6 C1 1.5(6) . . . . ?
C2 C1 C6 C5 0.9(5) . . . . ?
P1 C1 C6 C5 -174.8(3) . . . . ?
C1 P1 C7 C8 96.1(2) . . . . ?
C13 P1 C7 C8 -149.60(19) . . . . ?
B1 P1 C7 C8 -29.5(2) . . . . ?
C1 P1 C7 C12 -82.0(2) . . . . ?
C13 P1 C7 C12 32.3(2) . . . . ?
B1 P1 C7 C12 152.4(2) . . . . ?
C12 C7 C8 C9 0.5(4) . . . . ?
P1 C7 C8 C9 -177.76(19) . . . . ?
C7 C8 C9 C10 -0.9(4) . . . . ?
C8 C9 C10 C11 0.4(4) . . . . ?
C9 C10 C11 C12 0.6(4) . . . . ?
C10 C11 C12 C7 -1.1(4) . . . . ?
C8 C7 C12 C11 0.6(4) . . . . ?
P1 C7 C12 C11 178.7(2) . . . . ?
C1 P1 C13 C18 -36.0(2) . . . . ?
C7 P1 C13 C18 -147.9(2) . . . . ?
B1 P1 C13 C18 89.8(2) . . . . ?
C1 P1 C13 C14 154.5(2) . . . . ?
C7 P1 C13 C14 42.6(2) . . . . ?
B1 P1 C13 C14 -79.6(2) . . . . ?
C18 C13 C14 C15 2.4(4) . . . . ?
P1 C13 C14 C15 171.9(2) . . . . ?
C13 C14 C15 C16 -0.5(5) . . . . ?
C14 C15 C16 C17 -2.2(5) . . . . ?
C15 C16 C17 C18 3.0(5) . . . . ?
C14 C13 C18 C17 -1.7(4) . . . . ?
P1 C13 C18 C17 -171.2(2) . . . . ?
C16 C17 C18 C13 -1.1(5) . . . . ?
C1 P1 B1 B4 -66.2(3) . . . . ?
C13 P1 B1 B4 172.2(2) . . . . ?
C7 P1 B1 B4 53.4(3) . . . . ?
C1 P1 B1 B5 -156.41(19) . . . . ?
C13 P1 B1 B5 82.0(2) . . . . ?
C7 P1 B1 B5 -36.9(2) . . . . ?
C1 P1 B1 B3 35.6(3) . . . . ?
C13 P1 B1 B3 -86.0(3) . . . . ?
C7 P1 B1 B3 155.2(2) . . . . ?
C1 P1 B1 B2 123.0(2) . . . . ?
C13 P1 B1 B2 1.4(2) . . . . ?
C7 P1 B1 B2 -117.4(2) . . . . ?
B4 B1 B2 B6 -33.2(3) . . . . ?
B5 B1 B2 B6 24.5(2) . . . . ?
B3 B1 B2 B6 -91.3(2) . . . . ?
P1 B1 B2 B6 140.3(2) . . . . ?
B4 B1 B2 B7 33.3(3) . . . . ?
B5 B1 B2 B7 91.0(2) . . . . ?
B3 B1 B2 B7 -24.8(2) . . . . ?
P1 B1 B2 B7 -153.23(19) . . . . ?
B4 B1 B2 B5 -57.62(18) . . . . ?
B3 B1 B2 B5 -115.76(19) . . . . ?
P1 B1 B2 B5 115.8(2) . . . . ?
B4 B1 B2 B3 58.14(18) . . . . ?
B5 B1 B2 B3 115.76(19) . . . . ?
P1 B1 B2 B3 -128.4(2) . . . . ?
B4 B1 B3 B8 -25.61(19) . . . . ?
B5 B1 B3 B8 32.6(2) . . . . ?
B2 B1 B3 B8 89.6(2) . . . . ?
P1 B1 B3 B8 -157.6(2) . . . . ?
B4 B1 B3 B7 -90.7(2) . . . . ?
B5 B1 B3 B7 -32.5(2) . . . . ?
B2 B1 B3 B7 24.5(2) . . . . ?
P1 B1 B3 B7 137.3(2) . . . . ?
B5 B1 B3 B4 58.19(17) . . . . ?
B2 B1 B3 B4 115.24(19) . . . . ?
P1 B1 B3 B4 -132.0(3) . . . . ?
B4 B1 B3 B2 -115.24(19) . . . . ?
B5 B1 B3 B2 -57.04(18) . . . . ?
P1 B1 B3 B2 112.8(3) . . . . ?
B6 B2 B3 B1 107.6(2) . . . . ?
B7 B2 B3 B1 152.9(2) . . . . ?
B5 B2 B3 B1 48.99(16) . . . . ?
B1 B2 B3 B8 -107.5(2) . . . . ?
B6 B2 B3 B8 0.0(2) . . . . ?
B7 B2 B3 B8 45.41(17) . . . . ?
B5 B2 B3 B8 -58.54(19) . . . . ?
B1 B2 B3 B7 -152.9(2) . . . . ?
B6 B2 B3 B7 -45.38(18) . . . . ?
B5 B2 B3 B7 -103.95(19) . . . . ?
B1 B2 B3 B4 -48.93(16) . . . . ?
B6 B2 B3 B4 58.62(19) . . . . ?
B7 B2 B3 B4 104.01(18) . . . . ?
B5 B2 B3 B4 0.06(17) . . . . ?
B5 B1 B4 B9 -24.08(19) . . . . ?
B3 B1 B4 B9 91.0(2) . . . . ?
B2 B1 B4 B9 32.9(2) . . . . ?
P1 B1 B4 B9 -139.1(2) . . . . ?
B5 B1 B4 B8 -89.6(2) . . . . ?
B3 B1 B4 B8 25.5(2) . . . . ?
B2 B1 B4 B8 -32.6(2) . . . . ?
P1 B1 B4 B8 155.4(2) . . . . ?
B3 B1 B4 B5 115.09(19) . . . . ?
B2 B1 B4 B5 56.98(18) . . . . ?
P1 B1 B4 B5 -115.0(3) . . . . ?
B5 B1 B4 B3 -115.09(19) . . . . ?
B2 B1 B4 B3 -58.11(18) . . . . ?
P1 B1 B4 B3 129.9(3) . . . . ?
B8 B3 B4 B1 151.9(2) . . . . ?
B7 B3 B4 B1 106.9(2) . . . . ?
B2 B3 B4 B1 49.07(17) . . . . ?
B1 B3 B4 B9 -106.8(2) . . . . ?
B8 B3 B4 B9 45.09(17) . . . . ?
B7 B3 B4 B9 0.1(2) . . . . ?
B2 B3 B4 B9 -57.75(19) . . . . ?
B1 B3 B4 B8 -151.9(2) . . . . ?
B7 B3 B4 B8 -45.02(17) . . . . ?
B2 B3 B4 B8 -102.84(18) . . . . ?
B1 B3 B4 B5 -49.13(16) . . . . ?
B8 B3 B4 B5 102.78(18) . . . . ?
B7 B3 B4 B5 57.77(19) . . . . ?
B2 B3 B4 B5 -0.06(17) . . . . ?
B4 B1 B5 B9 24.43(19) . . . . ?
B3 B1 B5 B9 -33.8(2) . . . . ?
B2 B1 B5 B9 -91.5(2) . . . . ?
P1 B1 B5 B9 155.02(18) . . . . ?
B4 B1 B5 B6 91.5(2) . . . . ?
B3 B1 B5 B6 33.3(2) . . . . ?
B2 B1 B5 B6 -24.4(2) . . . . ?
P1 B1 B5 B6 -137.9(2) . . . . ?
B4 B1 B5 B2 115.89(19) . . . . ?
B3 B1 B5 B2 57.67(18) . . . . ?
P1 B1 B5 B2 -113.5(2) . . . . ?
B3 B1 B5 B4 -58.22(17) . . . . ?
B2 B1 B5 B4 -115.89(19) . . . . ?
P1 B1 B5 B4 130.6(2) . . . . ?
B6 B2 B5 B1 -153.4(2) . . . . ?
B7 B2 B5 B1 -107.4(2) . . . . ?
B3 B2 B5 B1 -48.76(16) . . . . ?
B1 B2 B5 B9 107.3(2) . . . . ?
B6 B2 B5 B9 -46.05(18) . . . . ?
B7 B2 B5 B9 -0.1(2) . . . . ?
B3 B2 B5 B9 58.6(2) . . . . ?
B1 B2 B5 B6 153.4(2) . . . . ?
B7 B2 B5 B6 45.98(18) . . . . ?
B3 B2 B5 B6 104.63(19) . . . . ?
B1 B2 B5 B4 48.70(16) . . . . ?
B6 B2 B5 B4 -104.69(19) . . . . ?
B7 B2 B5 B4 -58.71(19) . . . . ?
B3 B2 B5 B4 -0.06(17) . . . . ?
B9 B4 B5 B1 153.4(2) . . . . ?
B8 B4 B5 B1 107.5(2) . . . . ?
B3 B4 B5 B1 49.23(16) . . . . ?
B1 B4 B5 B9 -153.4(2) . . . . ?
B8 B4 B5 B9 -45.90(17) . . . . ?
B3 B4 B5 B9 -104.14(18) . . . . ?
B1 B4 B5 B6 -107.5(2) . . . . ?
B9 B4 B5 B6 45.85(18) . . . . ?
B8 B4 B5 B6 -0.1(2) . . . . ?
B3 B4 B5 B6 -58.29(19) . . . . ?
B1 B4 B5 B2 -49.17(16) . . . . ?
B9 B4 B5 B2 104.20(18) . . . . ?
B8 B4 B5 B2 58.30(19) . . . . ?
B3 B4 B5 B2 0.06(17) . . . . ?
B1 B2 B6 B10 79.6(3) . . . . ?
B7 B2 B6 B10 -23.4(2) . . . . ?
B5 B2 B6 B10 103.4(2) . . . . ?
B3 B2 B6 B10 20.8(3) . . . . ?
B1 B2 B6 B5 -23.79(19) . . . . ?
B7 B2 B6 B5 -126.82(19) . . . . ?
B3 B2 B6 B5 -82.61(18) . . . . ?
B1 B2 B6 B7 103.0(2) . . . . ?
B5 B2 B6 B7 126.82(19) . . . . ?
B3 B2 B6 B7 44.21(17) . . . . ?
B1 B2 B6 B9 20.4(3) . . . . ?
B7 B2 B6 B9 -82.59(19) . . . . ?
B5 B2 B6 B9 44.22(17) . . . . ?
B3 B2 B6 B9 -38.4(2) . . . . ?
B1 B5 B6 B10 -80.7(3) . . . . ?
B9 B5 B6 B10 22.6(2) . . . . ?
B2 B5 B6 B10 -104.6(2) . . . . ?
B4 B5 B6 B10 -21.8(3) . . . . ?
B1 B5 B6 B2 23.89(19) . . . . ?
B9 B5 B6 B2 127.2(2) . . . . ?
B4 B5 B6 B2 82.78(19) . . . . ?
B1 B5 B6 B7 -21.0(3) . . . . ?
B9 B5 B6 B7 82.2(2) . . . . ?
B2 B5 B6 B7 -44.93(17) . . . . ?
B4 B5 B6 B7 37.8(2) . . . . ?
B1 B5 B6 B9 -103.3(2) . . . . ?
B2 B5 B6 B9 -127.2(2) . . . . ?
B4 B5 B6 B9 -44.39(17) . . . . ?
B1 B2 B7 B10 -80.7(3) . . . . ?
B6 B2 B7 B10 23.0(2) . . . . ?
B5 B2 B7 B10 -21.8(3) . . . . ?
B3 B2 B7 B10 -104.7(2) . . . . ?
B1 B2 B7 B3 24.02(19) . . . . ?
B6 B2 B7 B3 127.75(19) . . . . ?
B5 B2 B7 B3 82.97(18) . . . . ?
B1 B2 B7 B8 -21.1(3) . . . . ?
B6 B2 B7 B8 82.61(19) . . . . ?
B5 B2 B7 B8 37.8(2) . . . . ?
B3 B2 B7 B8 -45.14(17) . . . . ?
B1 B2 B7 B6 -103.7(2) . . . . ?
B5 B2 B7 B6 -44.78(17) . . . . ?
B3 B2 B7 B6 -127.75(19) . . . . ?
B1 B3 B7 B10 79.1(3) . . . . ?
B8 B3 B7 B10 -23.5(2) . . . . ?
B4 B3 B7 B10 20.8(3) . . . . ?
B2 B3 B7 B10 103.1(2) . . . . ?
B1 B3 B7 B2 -23.93(19) . . . . ?
B8 B3 B7 B2 -126.56(19) . . . . ?
B4 B3 B7 B2 -82.26(18) . . . . ?
B1 B3 B7 B8 102.6(2) . . . . ?
B4 B3 B7 B8 44.30(17) . . . . ?
B2 B3 B7 B8 126.56(19) . . . . ?
B1 B3 B7 B6 20.1(3) . . . . ?
B8 B3 B7 B6 -82.53(19) . . . . ?
B4 B3 B7 B6 -38.2(2) . . . . ?
B2 B3 B7 B6 44.03(17) . . . . ?
B2 B6 B7 B10 -154.2(2) . . . . ?
B5 B6 B7 B10 -108.1(2) . . . . ?
B9 B6 B7 B10 -50.08(17) . . . . ?
B10 B6 B7 B2 154.2(2) . . . . ?
B5 B6 B7 B2 46.08(18) . . . . ?
B9 B6 B7 B2 104.10(18) . . . . ?
B10 B6 B7 B3 108.5(2) . . . . ?
B2 B6 B7 B3 -45.69(18) . . . . ?
B5 B6 B7 B3 0.4(2) . . . . ?
B9 B6 B7 B3 58.4(2) . . . . ?
B10 B6 B7 B8 49.78(18) . . . . ?
B2 B6 B7 B8 -104.40(18) . . . . ?
B5 B6 B7 B8 -58.3(2) . . . . ?
B9 B6 B7 B8 -0.31(18) . . . . ?
B1 B3 B8 B10 -79.0(3) . . . . ?
B7 B3 B8 B10 23.6(2) . . . . ?
B4 B3 B8 B10 -103.7(2) . . . . ?
B2 B3 B8 B10 -20.7(2) . . . . ?
B1 B3 B8 B4 24.77(19) . . . . ?
B7 B3 B8 B4 127.3(2) . . . . ?
B2 B3 B8 B4 83.01(18) . . . . ?
B1 B3 B8 B7 -102.6(2) . . . . ?
B4 B3 B8 B7 -127.3(2) . . . . ?
B2 B3 B8 B7 -44.31(16) . . . . ?
B1 B3 B8 B9 -19.6(2) . . . . ?
B7 B3 B8 B9 82.99(19) . . . . ?
B4 B3 B8 B9 -44.32(17) . . . . ?
B2 B3 B8 B9 38.7(2) . . . . ?
B1 B4 B8 B10 80.0(3) . . . . ?
B9 B4 B8 B10 -22.7(2) . . . . ?
B5 B4 B8 B10 21.8(3) . . . . ?
B3 B4 B8 B10 104.8(2) . . . . ?
B1 B4 B8 B3 -24.84(19) . . . . ?
B9 B4 B8 B3 -127.54(19) . . . . ?
B5 B4 B8 B3 -83.04(18) . . . . ?
B1 B4 B8 B7 20.1(3) . . . . ?
B9 B4 B8 B7 -82.60(19) . . . . ?
B5 B4 B8 B7 -38.1(2) . . . . ?
B3 B4 B8 B7 44.93(18) . . . . ?
B1 B4 B8 B9 102.7(2) . . . . ?
B5 B4 B8 B9 44.49(17) . . . . ?
B3 B4 B8 B9 127.54(19) . . . . ?
B2 B7 B8 B10 -107.5(2) . . . . ?
B3 B7 B8 B10 -154.0(2) . . . . ?
B6 B7 B8 B10 -49.28(17) . . . . ?
B10 B7 B8 B3 154.0(2) . . . . ?
B2 B7 B8 B3 46.54(18) . . . . ?
B6 B7 B8 B3 104.77(19) . . . . ?
B10 B7 B8 B4 108.1(2) . . . . ?
B2 B7 B8 B4 0.6(2) . . . . ?
B3 B7 B8 B4 -45.98(18) . . . . ?
B6 B7 B8 B4 58.8(2) . . . . ?
B10 B7 B8 B9 49.59(17) . . . . ?
B2 B7 B8 B9 -57.9(2) . . . . ?
B3 B7 B8 B9 -104.46(18) . . . . ?
B6 B7 B8 B9 0.31(18) . . . . ?
B1 B5 B9 B10 81.4(3) . . . . ?
B6 B5 B9 B10 -22.4(2) . . . . ?
B2 B5 B9 B10 22.0(3) . . . . ?
B4 B5 B9 B10 105.1(2) . . . . ?
B1 B5 B9 B4 -23.67(18) . . . . ?
B6 B5 B9 B4 -127.54(19) . . . . ?
B2 B5 B9 B4 -83.09(18) . . . . ?
B1 B5 B9 B8 21.9(2) . . . . ?
B6 B5 B9 B8 -81.95(19) . . . . ?
B2 B5 B9 B8 -37.5(2) . . . . ?
B4 B5 B9 B8 45.59(17) . . . . ?
B1 B5 B9 B6 103.9(2) . . . . ?
B2 B5 B9 B6 44.44(17) . . . . ?
B4 B5 B9 B6 127.54(19) . . . . ?
B1 B4 B9 B10 -79.8(3) . . . . ?
B8 B4 B9 B10 22.9(2) . . . . ?
B5 B4 B9 B10 -103.3(2) . . . . ?
B3 B4 B9 B10 -21.1(3) . . . . ?
B1 B4 B9 B5 23.55(18) . . . . ?
B8 B4 B9 B5 126.18(19) . . . . ?
B3 B4 B9 B5 82.23(18) . . . . ?
B1 B4 B9 B8 -102.6(2) . . . . ?
B5 B4 B9 B8 -126.18(19) . . . . ?
B3 B4 B9 B8 -43.95(17) . . . . ?
B1 B4 B9 B6 -20.8(2) . . . . ?
B8 B4 B9 B6 81.85(19) . . . . ?
B5 B4 B9 B6 -44.34(17) . . . . ?
B3 B4 B9 B6 37.9(2) . . . . ?
B3 B8 B9 B10 -109.1(2) . . . . ?
B4 B8 B9 B10 -154.8(2) . . . . ?
B7 B8 B9 B10 -49.88(18) . . . . ?
B10 B8 B9 B5 107.8(2) . . . . ?
B3 B8 B9 B5 -1.2(2) . . . . ?
B4 B8 B9 B5 -46.95(17) . . . . ?
B7 B8 B9 B5 58.0(2) . . . . ?
B10 B8 B9 B4 154.8(2) . . . . ?
B3 B8 B9 B4 45.73(17) . . . . ?
B7 B8 B9 B4 104.92(18) . . . . ?
B10 B8 B9 B6 49.57(18) . . . . ?
B3 B8 B9 B6 -59.49(19) . . . . ?
B4 B8 B9 B6 -105.23(18) . . . . ?
B7 B8 B9 B6 -0.31(18) . . . . ?
B2 B6 B9 B10 109.1(2) . . . . ?
B5 B6 B9 B10 154.9(2) . . . . ?
B7 B6 B9 B10 50.38(18) . . . . ?
B10 B6 B9 B5 -154.9(2) . . . . ?
B2 B6 B9 B5 -45.75(18) . . . . ?
B7 B6 B9 B5 -104.49(19) . . . . ?
B10 B6 B9 B4 -108.9(2) . . . . ?
B2 B6 B9 B4 0.2(2) . . . . ?
B5 B6 B9 B4 45.98(17) . . . . ?
B7 B6 B9 B4 -58.51(19) . . . . ?
B10 B6 B9 B8 -50.07(18) . . . . ?
B2 B6 B9 B8 59.04(19) . . . . ?
B5 B6 B9 B8 104.79(18) . . . . ?
B7 B6 B9 B8 0.30(18) . . . . ?
B2 B6 B10 B9 -90.1(2) . . . . ?
B5 B6 B10 B9 -23.0(2) . . . . ?
B7 B6 B10 B9 -114.0(2) . . . . ?
B2 B6 B10 B8 -32.6(3) . . . . ?
B5 B6 B10 B8 34.4(3) . . . . ?
B7 B6 B10 B8 -56.61(18) . . . . ?
B9 B6 B10 B8 57.44(18) . . . . ?
B2 B6 B10 B7 24.0(2) . . . . ?
B5 B6 B10 B7 91.0(2) . . . . ?
B9 B6 B10 B7 114.0(2) . . . . ?
B5 B9 B10 B6 23.1(2) . . . . ?
B4 B9 B10 B6 90.8(2) . . . . ?
B8 B9 B10 B6 114.3(2) . . . . ?
B5 B9 B10 B8 -91.2(2) . . . . ?
B4 B9 B10 B8 -23.5(2) . . . . ?
B6 B9 B10 B8 -114.3(2) . . . . ?
B5 B9 B10 B7 -34.6(3) . . . . ?
B4 B9 B10 B7 33.1(3) . . . . ?
B8 B9 B10 B7 56.61(19) . . . . ?
B6 B9 B10 B7 -57.72(19) . . . . ?
B3 B8 B10 B6 32.8(3) . . . . ?
B4 B8 B10 B6 -34.6(3) . . . . ?
B7 B8 B10 B6 57.06(19) . . . . ?
B9 B8 B10 B6 -57.89(18) . . . . ?
B3 B8 B10 B9 90.7(2) . . . . ?
B4 B8 B10 B9 23.3(2) . . . . ?
B7 B8 B10 B9 115.0(2) . . . . ?
B3 B8 B10 B7 -24.2(2) . . . . ?
B4 B8 B10 B7 -91.7(2) . . . . ?
B9 B8 B10 B7 -115.0(2) . . . . ?
B2 B7 B10 B6 -23.6(2) . . . . ?
B3 B7 B10 B6 -91.0(2) . . . . ?
B8 B7 B10 B6 -115.02(19) . . . . ?
B2 B7 B10 B9 34.4(3) . . . . ?
B3 B7 B10 B9 -32.9(3) . . . . ?
B8 B7 B10 B9 -56.96(19) . . . . ?
B6 B7 B10 B9 58.07(19) . . . . ?
B2 B7 B10 B8 91.4(2) . . . . ?
B3 B7 B10 B8 24.1(2) . . . . ?
B6 B7 B10 B8 115.02(19) . . . . ?
C23B N1 C19 C20 -57.1(10) . . . . ?
C27 N1 C19 C20 -175.7(2) . . . . ?
C31B N1 C19 C20 71.7(11) . . . . ?
C31 N1 C19 C20 61.5(4) . . . . ?
C23 N1 C19 C20 -53.3(5) . . . . ?
N1 C19 C20 C21 -173.3(2) . . . . ?
C19 C20 C21 C22 68.5(4) . . . . ?
C27 N1 C23 C24 67.9(12) . . . . ?
C31 N1 C23 C24 -171.1(10) . . . . ?
C19 N1 C23 C24 -51.9(12) . . . . ?
N1 C23 C24 C25 179.1(9) . . . . ?
C23 C24 C25 C26 -167.5(8) . . . . ?
C27 N1 C23B C24B 62(2) . . . . ?
C31B N1 C23B C24B 179(2) . . . . ?
C19 N1 C23B C24B -54(2) . . . . ?
N1 C23B C24B C25B 168.4(18) . . . . ?
C23B C24B C25B C26B 178.9(17) . . . . ?
C23B N1 C27 C28 77.7(9) . . . . ?
C31B N1 C27 C28 -47.4(11) . . . . ?
C31 N1 C27 C28 -44.0(4) . . . . ?
C19 N1 C27 C28 -165.5(2) . . . . ?
C23 N1 C27 C28 71.3(5) . . . . ?
N1 C27 C28 C29 -170.4(2) . . . . ?
C27 C28 C29 C30 -178.3(2) . . . . ?
C27 N1 C31 C32 -60.6(5) . . . . ?
C19 N1 C31 C32 58.7(5) . . . . ?
C23 N1 C31 C32 179.3(7) . . . . ?
N1 C31 C32 C33 167.1(4) . . . . ?
C31 C32 C33 C34 178.1(4) . . . . ?
C23B N1 C31B C32B 177(2) . . . . ?
C27 N1 C31B C32B -62(2) . . . . ?
C19 N1 C31B C32B 53(2) . . . . ?
N1 C31B C32B C33B 162.1(19) . . . . ?
C31B C32B C33B C34B 57(3) . . . . ?
